data_4064267
loop_
_publ_author_name
'Roemer, Max'
'Schmiel, Peter'
'Lentz, Dieter'

_publ_section_title
;
 Cymantrene- and Ferrocene-Based Complexes with Perfluorinated Bridging
 Moieties
;
_journal_issue 7
_journal_name_full Organometallics
_journal_page_first 2063
_journal_paper_doi 10.1021/om2000053
_journal_volume 30
_journal_year 2011
_chemical_formula_sum 'C20 H13 F2 Fe Mn O3'
_chemical_formula_weight 450.09
_chemical_name_systematic
; 
 (E)-(1-Cymantrenyl-2-ferrocenyl)-1,2-difluoroethene 
;
_space_group_IT_number 14
_symmetry_cell_setting monoclinic
_symmetry_space_group_name_Hall '-P 2ybc'
_symmetry_space_group_name_H-M 'P 1 21/c 1'
_atom_sites_solution_hydrogens geom
_atom_sites_solution_primary direct
_atom_sites_solution_secondary difmap
_audit_creation_method SHELXL-97
_cell_angle_alpha 90.00
_cell_angle_beta 97.149(7)
_cell_angle_gamma 90.00
_cell_formula_units_Z 4
_cell_length_a 6.764(2)
_cell_length_b 15.254(5)
_cell_length_c 16.830(5)
_cell_measurement_reflns_used 896
_cell_measurement_temperature 173(2)
_cell_measurement_theta_max 25.9
_cell_measurement_theta_min 2.77
_cell_volume 1723.0(9)
_computing_cell_refinement 'SAINT (Bruker-AXS)'
_computing_data_collection 'SMART (Bruker-AXS)'
_computing_data_reduction 'SAINT (Bruker-AXS)'
_computing_molecular_graphics 'Ortep3 for Windows (Farrugia, 1997)'
_computing_structure_refinement 'SHELXL-97 (Sheldrick, 1997)'
_computing_structure_solution 'SHELXS-97 (Sheldrick, 1990)'
_diffrn_ambient_temperature 173(2)
_diffrn_measured_fraction_theta_full 0.995
_diffrn_measured_fraction_theta_max 0.995
_diffrn_measurement_device_type 'Bruker AXS Smart CCD'
_diffrn_measurement_method 'omega scan'
_diffrn_radiation_monochromator graphite
_diffrn_radiation_source 'sealed tube'
_diffrn_radiation_type MoK\a
_diffrn_radiation_wavelength 0.71073
_diffrn_reflns_av_R_equivalents 0.0439
_diffrn_reflns_av_sigmaI/netI 0.0357
_diffrn_reflns_limit_h_max 8
_diffrn_reflns_limit_h_min -8
_diffrn_reflns_limit_k_max 18
_diffrn_reflns_limit_k_min -19
_diffrn_reflns_limit_l_max 19
_diffrn_reflns_limit_l_min -21
_diffrn_reflns_number 16844
_diffrn_reflns_theta_full 26.43
_diffrn_reflns_theta_max 26.43
_diffrn_reflns_theta_min 1.81
_exptl_absorpt_coefficient_mu 1.613
_exptl_absorpt_correction_T_max 1.00
_exptl_absorpt_correction_T_min 0.69
_exptl_absorpt_correction_type multi-scan
_exptl_absorpt_process_details 'SADABS (Bruker-AXS)'
_exptl_crystal_colour red
_exptl_crystal_density_diffrn 1.735
_exptl_crystal_density_method 'not measured'
_exptl_crystal_description needle
_exptl_crystal_F_000 904
_exptl_crystal_size_max 0.42
_exptl_crystal_size_mid 0.23
_exptl_crystal_size_min 0.03
_refine_diff_density_max 0.586
_refine_diff_density_min -0.401
_refine_diff_density_rms 0.076
_refine_ls_extinction_method none
_refine_ls_goodness_of_fit_ref 1.100
_refine_ls_hydrogen_treatment constr
_refine_ls_matrix_type full
_refine_ls_number_parameters 243
_refine_ls_number_reflns 3528
_refine_ls_number_restraints 0
_refine_ls_restrained_S_all 1.100
_refine_ls_R_factor_all 0.0502
_refine_ls_R_factor_gt 0.0381
_refine_ls_shift/su_max 0.000
_refine_ls_shift/su_mean 0.000
_refine_ls_structure_factor_coef Fsqd
_refine_ls_weighting_details 'calc w=1/[\s^2^(Fo^2^)+(0.0173P)^2^+3.0206P] where P=(Fo^2^+2Fc^2^)/3'
_refine_ls_weighting_scheme calc
_refine_ls_wR_factor_gt 0.0796
_refine_ls_wR_factor_ref 0.0837
_reflns_number_gt 2908
_reflns_number_total 3528
_reflns_threshold_expression >2sigma(I)
_cod_data_source_file om2000053_si_003.cif
_cod_data_source_block max17
_cod_original_sg_symbol_H-M P2(1)/c
_cod_database_code 4064267

loop_
_symmetry_equiv_pos_as_xyz
'x, y, z'
'-x, y+1/2, -z+1/2'
'-x, -y, -z'
'x, -y-1/2, z-1/2'

loop_
_atom_site_label
_atom_site_type_symbol
_atom_site_fract_x
_atom_site_fract_y
_atom_site_fract_z
_atom_site_U_iso_or_equiv
_atom_site_adp_type
_atom_site_occupancy
_atom_site_symmetry_multiplicity
_atom_site_calc_flag
_atom_site_refinement_flags
Fe1 Fe 0.02752(7) 0.99187(3) 0.24661(3) 0.02442(12) Uani 1 1 d .
Mn1 Mn 0.49196(7) 0.72061(3) 0.46768(3) 0.02266(12) Uani 1 1 d .
C1 C 0.0176(7) 0.8591(2) 0.2399(3) 0.0539(12) Uani 1 1 d .
H1 H 0.0776 0.8196 0.2795 0.065 Uiso 1 1 calc R
C2 C -0.1757(6) 0.8930(3) 0.2354(2) 0.0496(11) Uani 1 1 d .
H2 H -0.2700 0.8812 0.2713 0.060 Uiso 1 1 calc R
C3 C -0.2047(5) 0.9481(2) 0.1672(2) 0.0421(9) Uani 1 1 d .
H3 H -0.3229 0.9796 0.1490 0.050 Uiso 1 1 calc R
C4 C -0.0293(6) 0.9482(2) 0.1314(2) 0.0417(9) Uani 1 1 d .
H4 H -0.0070 0.9801 0.0848 0.050 Uiso 1 1 calc R
C5 C 0.1076(6) 0.8933(3) 0.1760(3) 0.0512(11) Uani 1 1 d .
H5 H 0.2391 0.8812 0.1649 0.061 Uiso 1 1 calc R
C6 C 0.0024(5) 1.0558(2) 0.3510(2) 0.0363(8) Uani 1 1 d .
H6 H -0.0846 1.0399 0.3888 0.044 Uiso 1 1 calc R
C7 C -0.0414(5) 1.1136(2) 0.2857(2) 0.0383(8) Uani 1 1 d .
H7 H -0.1637 1.1439 0.2721 0.046 Uiso 1 1 calc R
C8 C 0.1255(6) 1.1188(2) 0.2442(2) 0.0432(9) Uani 1 1 d .
H8 H 0.1358 1.1529 0.1977 0.052 Uiso 1 1 calc R
C9 C 0.2746(5) 1.0646(2) 0.2834(2) 0.0424(9) Uani 1 1 d .
H9 H 0.4034 1.0557 0.2678 0.051 Uiso 1 1 calc R
C10 C 0.2009(5) 1.0259(2) 0.3498(2) 0.0358(8) Uani 1 1 d .
C11 C 0.2627(9) 0.9589(3) 0.4141(3) 0.0252(17) Uiso 0.576(11) 1 d P
C11' C 0.3593(11) 0.9714(5) 0.3917(5) 0.023(2) Uiso 0.424(11) 1 d P
C12 C 0.4433(9) 0.9271(3) 0.4321(3) 0.0255(17) Uiso 0.576(11) 1 d P
C12' C 0.3299(11) 0.9176(5) 0.4507(4) 0.022(2) Uiso 0.424(11) 1 d P
C13 C 0.4983(6) 0.8587(2) 0.4920(2) 0.0382(9) Uani 1 1 d .
C14 C 0.6946(6) 0.8273(2) 0.4910(2) 0.0414(9) Uani 1 1 d .
H14 H 0.7845 0.8455 0.4552 0.050 Uiso 1 1 calc R
C15 C 0.7339(5) 0.7650(2) 0.5519(2) 0.0398(9) Uani 1 1 d .
H15 H 0.8551 0.7337 0.5643 0.048 Uiso 1 1 calc R
C16 C 0.5652(6) 0.7565(2) 0.5916(2) 0.0365(8) Uani 1 1 d .
H16 H 0.5518 0.7189 0.6356 0.044 Uiso 1 1 calc R
C17 C 0.4197(5) 0.8136(2) 0.5547(2) 0.0378(8) Uani 1 1 d .
H17 H 0.2894 0.8209 0.5693 0.045 Uiso 1 1 calc R
C18 C 0.4757(5) 0.7332(2) 0.3612(2) 0.0285(7) Uani 1 1 d .
C19 C 0.5983(5) 0.6124(2) 0.4625(2) 0.0298(7) Uani 1 1 d .
C20 C 0.2436(5) 0.6778(2) 0.4609(2) 0.0311(7) Uani 1 1 d .
F1 F 0.1300(3) 0.92026(15) 0.46268(13) 0.0475(6) Uani 1 1 d .
F2 F 0.5712(3) 0.96484(15) 0.38246(15) 0.0581(7) Uani 1 1 d .
O1 O 0.4650(4) 0.74430(17) 0.29342(15) 0.0433(6) Uani 1 1 d .
O2 O 0.0825(4) 0.6532(2) 0.45753(17) 0.0537(7) Uani 1 1 d .
O3 O 0.6646(4) 0.54391(15) 0.45747(16) 0.0417(6) Uani 1 1 d .

loop_
_atom_site_aniso_label
_atom_site_aniso_U_11
_atom_site_aniso_U_22
_atom_site_aniso_U_33
_atom_site_aniso_U_23
_atom_site_aniso_U_13
_atom_site_aniso_U_12
Fe1 0.0291(2) 0.0206(2) 0.0224(2) -0.00180(18) -0.00117(18) -0.00224(18)
Mn1 0.0231(2) 0.0213(2) 0.0230(3) -0.00204(19) 0.00047(18) -0.00038(18)
C1 0.085(3) 0.0208(17) 0.048(3) -0.0037(16) -0.025(2) -0.0005(19)
C2 0.061(3) 0.048(2) 0.041(2) -0.0123(18) 0.011(2) -0.033(2)
C3 0.0363(19) 0.044(2) 0.042(2) -0.0128(18) -0.0109(17) -0.0067(16)
C4 0.058(2) 0.044(2) 0.0230(18) -0.0094(16) 0.0038(17) -0.0130(18)
C5 0.043(2) 0.049(2) 0.061(3) -0.033(2) 0.001(2) 0.0058(19)
C6 0.047(2) 0.0347(19) 0.0275(19) -0.0079(15) 0.0043(16) -0.0025(16)
C7 0.043(2) 0.0250(17) 0.043(2) -0.0080(15) -0.0111(17) 0.0082(15)
C8 0.064(3) 0.0265(18) 0.036(2) 0.0046(15) -0.0061(19) -0.0126(17)
C9 0.0356(19) 0.041(2) 0.050(2) -0.0158(18) 0.0022(17) -0.0095(16)
C10 0.050(2) 0.0244(16) 0.0269(19) -0.0085(13) -0.0182(16) 0.0062(15)
C13 0.065(2) 0.0207(16) 0.0237(18) -0.0074(13) -0.0163(17) 0.0036(16)
C14 0.051(2) 0.039(2) 0.034(2) -0.0120(16) 0.0038(17) -0.0212(17)
C15 0.0334(19) 0.038(2) 0.043(2) -0.0131(16) -0.0140(16) 0.0024(15)
C16 0.054(2) 0.0292(17) 0.0241(18) -0.0022(14) -0.0025(16) -0.0002(16)
C17 0.0377(19) 0.0392(19) 0.036(2) -0.0204(16) 0.0013(16) 0.0042(16)
C18 0.0276(16) 0.0260(16) 0.032(2) -0.0051(13) 0.0032(14) -0.0019(13)
C19 0.0303(17) 0.0300(18) 0.0283(18) -0.0009(13) -0.0003(14) -0.0050(14)
C20 0.0319(18) 0.0343(18) 0.0271(18) -0.0063(14) 0.0040(14) 0.0002(14)
F1 0.0300(11) 0.0617(14) 0.0542(14) 0.0082(11) 0.0187(10) -0.0003(10)
F2 0.0457(13) 0.0573(15) 0.0784(18) 0.0027(12) 0.0358(12) -0.0122(11)
O1 0.0540(16) 0.0524(16) 0.0243(14) -0.0011(11) 0.0076(12) -0.0046(13)
O2 0.0311(14) 0.071(2) 0.0600(19) -0.0129(15) 0.0108(13) -0.0158(13)
O3 0.0444(14) 0.0275(13) 0.0534(17) -0.0033(11) 0.0068(12) 0.0059(11)

loop_
_atom_type_symbol
_atom_type_description
_atom_type_scat_dispersion_real
_atom_type_scat_dispersion_imag
_atom_type_scat_source
C C 0.0033 0.0016 'International Tables Vol C Tables 4.2.6.8 and 6.1.1.4'
H H 0.0000 0.0000 'International Tables Vol C Tables 4.2.6.8 and 6.1.1.4'
O O 0.0106 0.0060 'International Tables Vol C Tables 4.2.6.8 and 6.1.1.4'
F F 0.0171 0.0103 'International Tables Vol C Tables 4.2.6.8 and 6.1.1.4'
Mn Mn 0.3368 0.7283 'International Tables Vol C Tables 4.2.6.8 and 6.1.1.4'
Fe Fe 0.3463 0.8444 'International Tables Vol C Tables 4.2.6.8 and 6.1.1.4'

loop_
_geom_angle_atom_site_label_1
_geom_angle_atom_site_label_2
_geom_angle_atom_site_label_3
_geom_angle
C1 Fe1 C5 40.35(18)
C1 Fe1 C2 40.29(18)
C5 Fe1 C2 67.82(17)
C1 Fe1 C6 121.37(17)
C5 Fe1 C6 156.46(17)
C2 Fe1 C6 107.94(15)
C1 Fe1 C9 125.50(17)
C5 Fe1 C9 108.22(16)
C2 Fe1 C9 162.14(18)
C6 Fe1 C9 68.30(15)
C1 Fe1 C10 108.22(15)
C5 Fe1 C10 121.32(15)
C2 Fe1 C10 125.36(16)
C6 Fe1 C10 40.83(14)
C9 Fe1 C10 40.48(15)
C1 Fe1 C4 67.71(16)
C5 Fe1 C4 40.10(16)
C2 Fe1 C4 67.93(15)
C6 Fe1 C4 161.90(16)
C9 Fe1 C4 121.10(16)
C10 Fe1 C4 155.92(16)
C1 Fe1 C7 156.60(18)
C5 Fe1 C7 161.66(18)
C2 Fe1 C7 121.70(17)
C6 Fe1 C7 40.50(14)
C9 Fe1 C7 67.58(15)
C10 Fe1 C7 67.96(13)
C4 Fe1 C7 125.36(15)
C1 Fe1 C3 67.69(16)
C5 Fe1 C3 67.33(16)
C2 Fe1 C3 40.65(16)
C6 Fe1 C3 125.54(15)
C9 Fe1 C3 155.67(16)
C10 Fe1 C3 162.62(16)
C4 Fe1 C3 39.96(15)
C7 Fe1 C3 108.65(15)
C1 Fe1 C8 161.95(19)
C5 Fe1 C8 125.29(18)
C2 Fe1 C8 156.33(18)
C6 Fe1 C8 68.04(15)
C9 Fe1 C8 40.17(15)
C10 Fe1 C8 67.86(14)
C4 Fe1 C8 108.22(15)
C7 Fe1 C8 40.07(15)
C3 Fe1 C8 121.33(16)
C18 Mn1 C20 92.01(15)
C18 Mn1 C19 91.46(14)
C20 Mn1 C19 92.26(15)
C18 Mn1 C14 93.46(14)
C20 Mn1 C14 149.94(15)
C19 Mn1 C14 117.09(15)
C18 Mn1 C15 125.18(15)
C20 Mn1 C15 142.31(15)
C19 Mn1 C15 92.56(14)
C14 Mn1 C15 38.25(14)
C18 Mn1 C17 128.52(14)
C20 Mn1 C17 89.60(14)
C19 Mn1 C17 139.90(15)
C14 Mn1 C17 64.16(14)
C15 Mn1 C17 63.70(14)
C18 Mn1 C13 94.73(14)
C20 Mn1 C13 111.51(15)
C19 Mn1 C13 155.15(15)
C14 Mn1 C13 38.57(15)
C15 Mn1 C13 64.33(14)
C17 Mn1 C13 38.67(14)
C18 Mn1 C16 156.80(14)
C20 Mn1 C16 104.78(15)
C19 Mn1 C16 103.52(14)
C14 Mn1 C16 64.04(14)
C15 Mn1 C16 38.00(14)
C17 Mn1 C16 38.07(13)
C13 Mn1 C16 64.46(13)
C2 C1 C5 108.2(4)
C2 C1 Fe1 70.0(2)
C5 C1 Fe1 69.9(2)
C1 C2 C3 107.4(4)
C1 C2 Fe1 69.7(2)
C3 C2 Fe1 70.1(2)
C4 C3 C2 108.1(4)
C4 C3 Fe1 69.9(2)
C2 C3 Fe1 69.3(2)
C3 C4 C5 108.0(4)
C3 C4 Fe1 70.1(2)
C5 C4 Fe1 69.6(2)
C4 C5 C1 108.3(4)
C4 C5 Fe1 70.3(2)
C1 C5 Fe1 69.7(2)
C7 C6 C10 107.3(3)
C7 C6 Fe1 70.03(19)
C10 C6 Fe1 69.67(19)
C8 C7 C6 108.6(3)
C8 C7 Fe1 70.2(2)
C6 C7 Fe1 69.47(19)
C7 C8 C9 108.0(3)
C7 C8 Fe1 69.76(19)
C9 C8 Fe1 69.5(2)
C8 C9 C10 108.3(3)
C8 C9 Fe1 70.3(2)
C10 C9 Fe1 69.8(2)
C9 C10 C6 107.8(3)
C9 C10 C11' 108.1(4)
C6 C10 C11' 144.2(5)
C9 C10 C11 139.4(4)
C6 C10 C11 112.6(4)
C11' C10 C11 31.8(3)
C9 C10 Fe1 69.8(2)
C6 C10 Fe1 69.50(19)
C11' C10 Fe1 125.1(3)
C11 C10 Fe1 121.2(3)
C11' C11 C12' 96.2(10)
C11' C11 C12 54.4(7)
C12' C11 C12 41.8(5)
C11' C11 F1 164.8(9)
C12' C11 F1 68.8(6)
C12 C11 F1 110.6(5)
C11' C11 C10 71.1(7)
C12' C11 C10 167.3(8)
C12 C11 C10 125.6(5)
F1 C11 C10 123.9(5)
C11 C11' C12 87.2(10)
C11 C11' C12' 45.9(7)
C12 C11' C12' 41.3(5)
C11 C11' F2 152.0(10)
C12 C11' F2 64.9(5)
C12' C11' F2 106.1(6)
C11 C11' C10 77.0(7)
C12 C11' C10 164.2(9)
C12' C11' C10 123.0(7)
F2 C11' C10 130.8(6)
C12' C12 C11' 85.0(9)
C12' C12 C11 46.7(6)
C11' C12 C11 38.4(5)
C12' C12 F2 156.3(8)
C11' C12 F2 71.3(5)
C11 C12 F2 109.7(5)
C12' C12 C13 78.1(6)
C11' C12 C13 162.8(7)
C11 C12 C13 124.8(5)
F2 C12 C13 125.5(5)
C12 C12' C11 91.5(10)
C12 C12' C11' 53.7(7)
C11 C12' C11' 37.9(5)
C12 C12' F1 162.9(9)
C11 C12' F1 71.4(6)
C11' C12' F1 109.2(6)
C12 C12' C13 68.2(6)
C11 C12' C13 159.6(9)
C11' C12' C13 121.8(6)
F1 C12' C13 128.9(6)
C14 C13 C17 106.5(3)
C14 C13 C12 113.1(4)
C17 C13 C12 140.4(4)
C14 C13 C12' 146.4(4)
C17 C13 C12' 107.0(4)
C12 C13 C12' 33.7(3)
C14 C13 Mn1 70.23(19)
C17 C13 Mn1 70.39(19)
C12 C13 Mn1 124.7(3)
C12' C13 Mn1 119.2(3)
C15 C14 C13 108.3(3)
C15 C14 Mn1 71.1(2)
C13 C14 Mn1 71.2(2)
C16 C15 C14 108.7(3)
C16 C15 Mn1 71.6(2)
C14 C15 Mn1 70.7(2)
C15 C16 C17 107.6(3)
C15 C16 Mn1 70.4(2)
C17 C16 Mn1 70.39(19)
C16 C17 C13 108.9(3)
C16 C17 Mn1 71.54(19)
C13 C17 Mn1 70.94(18)
O1 C18 Mn1 177.7(3)
O3 C19 Mn1 178.5(3)
O2 C20 Mn1 177.5(3)
C12' F1 C11 39.8(3)
C12 F2 C11' 43.8(3)

loop_
_geom_bond_atom_site_label_1
_geom_bond_atom_site_label_2
_geom_bond_distance
Fe1 C1 2.030(4)
Fe1 C5 2.032(4)
Fe1 C2 2.034(4)
Fe1 C6 2.035(3)
Fe1 C9 2.037(4)
Fe1 C10 2.037(3)
Fe1 C4 2.042(3)
Fe1 C7 2.043(3)
Fe1 C3 2.044(3)
Fe1 C8 2.048(3)
Mn1 C18 1.791(4)
Mn1 C20 1.793(3)
Mn1 C19 1.807(3)
Mn1 C14 2.133(3)
Mn1 C15 2.138(3)
Mn1 C17 2.138(3)
Mn1 C13 2.146(3)
Mn1 C16 2.153(3)
C1 C2 1.399(6)
C1 C5 1.401(6)
C2 C3 1.416(6)
C3 C4 1.396(5)
C4 C5 1.397(6)
C6 C7 1.411(5)
C6 C10 1.421(5)
C7 C8 1.401(5)
C8 C9 1.403(5)
C9 C10 1.410(5)
C10 C11' 1.466(8)
C10 C11 1.509(6)
C11 C11' 0.817(7)
C11 C12' 0.956(8)
C11 C12 1.314(9)
C11 F1 1.415(6)
C11' C12 1.070(8)
C11' C12' 1.323(12)
C11' F2 1.464(8)
C12 C12' 0.876(7)
C12 F2 1.399(6)
C12 C13 1.466(6)
C12' F1 1.392(7)
C12' C13 1.545(8)
C13 C14 1.413(5)
C13 C17 1.418(5)
C14 C15 1.399(5)
C15 C16 1.397(5)
C16 C17 1.400(5)
C18 O1 1.147(4)
C19 O3 1.144(4)
C20 O2 1.147(4)
